data_7110018
loop_
_publ_author_name
'Alba Collado'
'Adrian Gomez-Suarez'
'Yoshihiro Oonishi'
'Alexandra M. Z. Slawin'
'Steven P. Nolan'

_publ_section_title
;
 Synthesis, characterisation, and oxygen atom transfer reactions involving
 the first gold(I)-alkylperoxo complexes
;
_journal_name_full Chem.Commun.
_journal_page_first 10745
_journal_paper_doi 10.1039/c3cc47030j
_journal_volume 49
_journal_year 2013
_chemical_formula_moiety 'C31 H49 Au N2 O3'
_chemical_formula_sum 'C31 H49 Au N2 O3'
_chemical_formula_weight 694.71
_space_group_IT_number 148
_symmetry_cell_setting trigonal
_symmetry_Int_Tables_number 148
_symmetry_space_group_name_Hall '-R 3'
_symmetry_space_group_name_H-M 'R -3 :H'
_atom_sites_solution_hydrogens geom
_atom_sites_solution_primary direct
_atom_sites_solution_secondary difmap
_cell_angle_alpha 90.0000
_cell_angle_beta 90.0000
_cell_angle_gamma 120.000(19)
_cell_formula_units_Z 18
_cell_length_a 31.468(6)
_cell_length_b 31.468(9)
_cell_length_c 22.212(5)
_cell_measurement_reflns_used 5802
_cell_measurement_temperature 173
_cell_measurement_theta_max 25.60
_cell_measurement_theta_min 4.68
_cell_volume 19048(9)
_computing_cell_refinement 'CrystalClear-SM Expert 2.0 rc13'
_computing_data_collection 'CrystalClear-SM Expert 2.0 rc13 (Rigaku, 2009)'
_computing_data_reduction 'CrystalClear-SM Expert 2.0 rc13'
_computing_molecular_graphics 'CrystalStructure 4.0'
_computing_publication_material 'CrystalStructure 4.0 (Rigaku, 2010)'
_computing_structure_refinement 'SHELXL97 (Sheldrick, 2008)'
_computing_structure_solution 'SHELXS97 (Sheldrick, 2008)'
_diffrn_ambient_temperature 173
_diffrn_detector_area_resol_mean 14.629
_diffrn_measured_fraction_theta_full 0.972
_diffrn_measured_fraction_theta_max 0.828
_diffrn_measurement_device_type 'Rigaku Mercury70'
_diffrn_measurement_method \w
_diffrn_radiation_type 'Mo K\a'
_diffrn_radiation_wavelength 0.71075
_diffrn_reflns_av_R_equivalents 0.1145
_diffrn_reflns_Laue_measured_fraction_full 0.972
_diffrn_reflns_Laue_measured_fraction_max 0.828
_diffrn_reflns_limit_h_max 37
_diffrn_reflns_limit_h_min -37
_diffrn_reflns_limit_k_max 40
_diffrn_reflns_limit_k_min -30
_diffrn_reflns_limit_l_max 22
_diffrn_reflns_limit_l_min -29
_diffrn_reflns_number 29314
_diffrn_reflns_point_group_measured_fraction_full 0.972
_diffrn_reflns_point_group_measured_fraction_max 0.828
_diffrn_reflns_theta_full 25.000
_diffrn_reflns_theta_max 27.798
_diffrn_reflns_theta_min 4.671
_diffrn_standards_number 0
_exptl_absorpt_coefficient_mu 3.511
_exptl_absorpt_correction_T_max 1.000
_exptl_absorpt_correction_T_min 0.853
_exptl_absorpt_correction_type multi-scan
_exptl_absorpt_process_details 'REQAB (Rigaku, 1998)'
_exptl_crystal_colour colorless
_exptl_crystal_density_diffrn 1.090
_exptl_crystal_density_method 'not measured'
_exptl_crystal_description prism
_exptl_crystal_F_000 6336.00
_exptl_crystal_size_max 0.100
_exptl_crystal_size_mid 0.030
_exptl_crystal_size_min 0.030
_refine_diff_density_max 5.600
_refine_diff_density_min -2.080
_refine_ls_extinction_method none
_refine_ls_goodness_of_fit_ref 1.156
_refine_ls_hydrogen_treatment constr
_refine_ls_number_parameters 334
_refine_ls_number_reflns 8293
_refine_ls_number_restraints 0
_refine_ls_R_factor_gt 0.0916
_refine_ls_shift/su_max 0.042
_refine_ls_structure_factor_coef Fsqd
_refine_ls_weighting_details 'w = 1/[\s^2^(Fo^2^)+(0.0401P)^2^+1606.4329P] where P=(Fo^2^+2Fc^2^)/3'
_refine_ls_weighting_scheme calc
_refine_ls_wR_factor_ref 0.2501
_reflns_number_gt 4472
_reflns_number_total 8293
_reflns_threshold_expression F^2^>2.0\s(F^2^)
_cod_data_source_file c3cc47030j.txt
_cod_data_source_block 4
_cod_original_sg_symbol_H-M 'R -3:H'
_cod_database_code 7110018

loop_
_symmetry_equiv_pos_site_id
_symmetry_equiv_pos_as_xyz
1 +X,+Y,+Z
2 -Y,+X-Y,+Z
3 -X+Y,-X,+Z
4 -X,-Y,-Z
5 +Y,-X+Y,-Z
6 +X-Y,+X,-Z
7 2/3+X,1/3+Y,1/3+Z
8 2/3-Y,1/3+X-Y,1/3+Z
9 2/3-X+Y,1/3-X,1/3+Z
10 2/3-X,1/3-Y,1/3-Z
11 2/3+Y,1/3-X+Y,1/3-Z
12 2/3+X-Y,1/3+X,1/3-Z
13 1/3+X,2/3+Y,2/3+Z
14 1/3-Y,2/3+X-Y,2/3+Z
15 1/3-X+Y,2/3-X,2/3+Z
16 1/3-X,2/3-Y,2/3-Z
17 1/3+Y,2/3-X+Y,2/3-Z
18 1/3+X-Y,2/3+X,2/3-Z

loop_
_atom_site_label
_atom_site_type_symbol
_atom_site_fract_x
_atom_site_fract_y
_atom_site_fract_z
_atom_site_U_iso_or_equiv
_atom_site_adp_type
_atom_site_occupancy
_atom_site_symmetry_multiplicity
_atom_site_calc_flag
_atom_site_refinement_flags
Au1 Au 0.52487(2) 0.48658(2) 0.84828(3) 0.0419(3) Uani 1.0 18 d .
O41 O 0.3834(9) 0.6397(7) 0.8171(10) 0.143(9) Uani 1.0 18 d .
O31 O 0.4518(5) 0.4501(5) 0.8390(6) 0.054(3) Uani 1.0 18 d .
O32 O 0.4451(6) 0.4400(6) 0.7723(7) 0.084(5) Uani 1.0 18 d .
N2 N 0.6261(5) 0.5229(5) 0.8970(6) 0.043(4) Uani 1.0 18 d .
N5 N 0.6242(5) 0.5563(5) 0.8125(6) 0.050(4) Uani 1.0 18 d .
C1 C 0.5981(7) 0.5248(7) 0.8548(8) 0.050(5) Uani 1.0 18 d .
C3 C 0.6779(6) 0.5590(7) 0.8869(8) 0.051(5) Uani 1.0 18 d .
C4 C 0.6765(7) 0.5784(7) 0.8238(10) 0.065(6) Uani 1.0 18 d .
C6 C 0.6091(6) 0.4981(7) 0.9548(7) 0.045(4) Uani 1.0 18 d .
C7 C 0.6077(6) 0.4530(7) 0.9625(8) 0.046(4) Uani 1.0 18 d .
C8 C 0.5916(8) 0.4304(7) 1.0181(9) 0.064(6) Uani 1.0 18 d .
C9 C 0.5774(7) 0.4509(7) 1.0646(9) 0.059(5) Uani 1.0 18 d .
C10 C 0.5815(8) 0.4961(7) 1.0552(8) 0.059(5) Uani 1.0 18 d .
C11 C 0.5959(7) 0.5198(7) 1.0005(8) 0.051(5) Uani 1.0 18 d .
C12 C 0.6210(8) 0.4304(7) 0.9127(9) 0.059(5) Uani 1.0 18 d .
C13 C 0.5749(11) 0.3934(10) 0.8782(12) 0.108(10) Uani 1.0 18 d .
C14 C 0.6487(10) 0.4034(9) 0.9339(11) 0.084(7) Uani 1.0 18 d .
C15 C 0.6003(7) 0.5702(7) 0.9911(8) 0.051(5) Uani 1.0 18 d .
C16 C 0.5515(9) 0.5683(8) 0.9987(11) 0.078(7) Uani 1.0 18 d .
C17 C 0.6364(9) 0.6079(8) 1.0377(11) 0.081(7) Uani 1.0 18 d .
C18 C 0.6063(6) 0.5685(7) 0.7587(8) 0.048(5) Uani 1.0 18 d .
C19 C 0.5962(7) 0.6065(8) 0.7622(8) 0.058(5) Uani 1.0 18 d .
C20 C 0.5808(8) 0.6191(8) 0.7100(10) 0.066(6) Uani 1.0 18 d .
C21 C 0.5757(8) 0.5939(8) 0.6576(10) 0.068(6) Uani 1.0 18 d .
C22 C 0.5844(8) 0.5553(8) 0.6549(8) 0.067(6) Uani 1.0 18 d .
C23 C 0.6000(7) 0.5414(7) 0.7075(8) 0.053(5) Uani 1.0 18 d .
C24 C 0.6012(9) 0.6353(9) 0.8206(9) 0.074(7) Uani 1.0 18 d .
C25 C 0.5543(10) 0.6259(12) 0.8456(14) 0.122(11) Uani 1.0 18 d .
C26 C 0.6332(13) 0.6876(13) 0.8147(13) 0.144(14) Uani 1.0 18 d .
C27 C 0.6076(8) 0.4984(8) 0.7035(9) 0.066(6) Uani 1.0 18 d .
C28 C 0.6427(9) 0.5014(9) 0.6544(12) 0.088(8) Uani 1.0 18 d .
C29 C 0.5578(8) 0.4502(8) 0.6969(11) 0.078(7) Uani 1.0 18 d .
C33 C 0.4200(8) 0.4639(8) 0.7480(10) 0.065(6) Uani 1.0 18 d .
C34 C 0.4515(12) 0.5190(10) 0.7561(13) 0.108(10) Uani 1.0 18 d .
C35 C 0.4209(11) 0.4523(12) 0.6812(12) 0.120(11) Uani 1.0 18 d .
C36 C 0.3727(10) 0.4451(12) 0.7697(13) 0.105(9) Uani 1.0 18 d .
H3A H 0.6986 0.5435 0.8875 0.0614 Uiso 1.0 18 calc R
H3B H 0.6902 0.5855 0.9173 0.0614 Uiso 1.0 18 calc R
H4A H 0.6929 0.6147 0.8235 0.0776 Uiso 1.0 18 calc R
H4B H 0.6924 0.5677 0.7937 0.0776 Uiso 1.0 18 calc R
H8 H 0.5902 0.3999 1.0250 0.0767 Uiso 1.0 18 calc R
H9 H 0.5652 0.4341 1.1017 0.0702 Uiso 1.0 18 calc R
H10 H 0.5741 0.5113 1.0873 0.0710 Uiso 1.0 18 calc R
H12 H 0.6429 0.4570 0.8841 0.0707 Uiso 1.0 18 calc R
H13A H 0.5582 0.4102 0.8621 0.1293 Uiso 1.0 18 calc R
H13B H 0.5528 0.3671 0.9054 0.1293 Uiso 1.0 18 calc R
H13C H 0.5843 0.3794 0.8449 0.1293 Uiso 1.0 18 calc R
H14A H 0.6277 0.3767 0.9614 0.1005 Uiso 1.0 18 calc R
H14B H 0.6790 0.4267 0.9547 0.1005 Uiso 1.0 18 calc R
H14C H 0.6568 0.3899 0.8988 0.1005 Uiso 1.0 18 calc R
H15 H 0.6130 0.5821 0.9496 0.0618 Uiso 1.0 18 calc R
H16A H 0.5391 0.5573 1.0395 0.0934 Uiso 1.0 18 calc R
H16B H 0.5279 0.5453 0.9694 0.0934 Uiso 1.0 18 calc R
H16C H 0.5559 0.6011 0.9920 0.0934 Uiso 1.0 18 calc R
H17A H 0.6688 0.6110 1.0331 0.0968 Uiso 1.0 18 calc R
H17B H 0.6241 0.5966 1.0785 0.0968 Uiso 1.0 18 calc R
H17C H 0.6390 0.6399 1.0307 0.0968 Uiso 1.0 18 calc R
H20 H 0.5738 0.6452 0.7106 0.0794 Uiso 1.0 18 calc R
H21 H 0.5659 0.6034 0.6221 0.0816 Uiso 1.0 18 calc R
H22 H 0.5799 0.5380 0.6182 0.0805 Uiso 1.0 18 calc R
H24 H 0.6164 0.6239 0.8513 0.0888 Uiso 1.0 18 calc R
H25A H 0.5387 0.6381 0.8177 0.1460 Uiso 1.0 18 calc R
H25B H 0.5600 0.6429 0.8843 0.1460 Uiso 1.0 18 calc R
H25C H 0.5329 0.5906 0.8515 0.1460 Uiso 1.0 18 calc R
H26A H 0.6372 0.7033 0.8540 0.1731 Uiso 1.0 18 calc R
H26B H 0.6188 0.7008 0.7863 0.1731 Uiso 1.0 18 calc R
H26C H 0.6652 0.6944 0.7996 0.1731 Uiso 1.0 18 calc R
H27 H 0.6221 0.4963 0.7427 0.0788 Uiso 1.0 18 calc R
H28A H 0.6748 0.5307 0.6606 0.1056 Uiso 1.0 18 calc R
H28B H 0.6297 0.5032 0.6150 0.1056 Uiso 1.0 18 calc R
H28C H 0.6461 0.4721 0.6560 0.1056 Uiso 1.0 18 calc R
H29A H 0.5414 0.4515 0.6601 0.0932 Uiso 1.0 18 calc R
H29B H 0.5371 0.4462 0.7318 0.0932 Uiso 1.0 18 calc R
H29C H 0.5635 0.4223 0.6948 0.0932 Uiso 1.0 18 calc R
H34A H 0.4543 0.5270 0.7991 0.1294 Uiso 1.0 18 calc R
H34B H 0.4363 0.5354 0.7351 0.1294 Uiso 1.0 18 calc R
H34C H 0.4842 0.5302 0.7394 0.1294 Uiso 1.0 18 calc R
H35A H 0.4047 0.4664 0.6576 0.1438 Uiso 1.0 18 calc R
H35B H 0.4037 0.4167 0.6755 0.1438 Uiso 1.0 18 calc R
H35C H 0.4550 0.4665 0.6679 0.1438 Uiso 1.0 18 calc R
H36A H 0.3737 0.4490 0.8136 0.1264 Uiso 1.0 18 calc R
H36B H 0.3533 0.4102 0.7595 0.1264 Uiso 1.0 18 calc R
H36C H 0.3577 0.4628 0.7515 0.1264 Uiso 1.0 18 calc R

loop_
_atom_site_aniso_label
_atom_site_aniso_U_11
_atom_site_aniso_U_22
_atom_site_aniso_U_33
_atom_site_aniso_U_12
_atom_site_aniso_U_13
_atom_site_aniso_U_23
Au1 0.0410(4) 0.0414(4) 0.0337(4) 0.0135(4) 0.0009(3) 0.0014(3)
O41 0.20(3) 0.103(14) 0.163(19) 0.107(16) 0.091(17) 0.004(13)
O31 0.053(8) 0.052(8) 0.046(7) 0.018(6) -0.007(6) -0.002(6)
O32 0.088(11) 0.075(10) 0.080(11) 0.034(9) -0.028(9) -0.012(8)
N2 0.039(8) 0.045(8) 0.037(8) 0.017(7) -0.004(7) -0.004(7)
N5 0.044(9) 0.043(9) 0.042(8) 0.006(7) 0.008(7) 0.018(7)
C1 0.058(11) 0.045(10) 0.045(10) 0.023(9) -0.010(9) -0.008(9)
C3 0.029(9) 0.066(12) 0.042(10) 0.012(9) 0.002(8) -0.004(9)
C4 0.050(12) 0.030(10) 0.078(14) -0.007(9) 0.005(10) 0.013(10)
C6 0.042(10) 0.049(11) 0.032(9) 0.014(9) -0.001(8) -0.000(8)
C7 0.043(10) 0.046(10) 0.044(10) 0.020(9) -0.002(8) -0.003(8)
C8 0.082(15) 0.046(11) 0.068(13) 0.035(11) 0.020(12) 0.020(10)
C9 0.064(13) 0.063(13) 0.042(11) 0.026(11) -0.004(9) 0.017(10)
C10 0.087(15) 0.060(13) 0.033(10) 0.038(12) 0.007(10) -0.004(9)
C11 0.051(11) 0.048(11) 0.044(10) 0.016(9) -0.011(9) -0.002(9)
C12 0.076(14) 0.052(12) 0.048(11) 0.031(11) 0.007(10) 0.002(9)
C13 0.13(3) 0.093(19) 0.090(19) 0.051(19) 0.006(17) -0.046(16)
C14 0.100(19) 0.089(17) 0.077(16) 0.059(16) 0.008(14) 0.003(13)
C15 0.062(12) 0.058(12) 0.040(10) 0.033(10) -0.001(9) -0.004(9)
C16 0.099(18) 0.070(15) 0.080(16) 0.054(14) -0.005(14) -0.003(13)
C17 0.080(16) 0.056(13) 0.084(16) 0.017(12) -0.001(13) -0.027(12)
C18 0.040(10) 0.052(11) 0.037(10) 0.012(9) 0.008(8) 0.005(9)
C19 0.051(12) 0.074(14) 0.038(10) 0.022(11) 0.010(9) 0.017(10)
C20 0.064(14) 0.071(14) 0.064(14) 0.034(12) 0.013(11) 0.018(12)
C21 0.067(14) 0.065(14) 0.064(14) 0.026(12) 0.001(11) 0.025(12)
C22 0.079(15) 0.073(15) 0.032(10) 0.025(12) -0.004(10) 0.009(10)
C23 0.063(12) 0.054(11) 0.035(9) 0.024(10) 0.000(9) 0.011(9)
C24 0.089(17) 0.094(18) 0.040(11) 0.046(15) 0.010(11) -0.001(12)
C25 0.09(2) 0.14(3) 0.13(3) 0.056(19) 0.076(19) 0.03(2)
C26 0.16(3) 0.13(3) 0.08(2) 0.03(3) 0.03(2) -0.03(2)
C27 0.074(14) 0.059(13) 0.053(12) 0.025(12) -0.002(11) 0.007(10)
C28 0.066(15) 0.075(16) 0.11(2) 0.028(13) 0.014(15) -0.004(15)
C29 0.080(16) 0.055(13) 0.081(16) 0.021(12) 0.033(13) 0.005(12)
C33 0.066(14) 0.061(13) 0.060(13) 0.026(11) -0.029(11) 0.002(11)
C34 0.14(3) 0.10(2) 0.09(2) 0.07(2) -0.024(18) 0.007(16)
C35 0.11(3) 0.14(3) 0.084(19) 0.05(2) -0.059(17) -0.015(18)
C36 0.082(19) 0.14(3) 0.10(2) 0.060(19) -0.019(16) -0.010(19)

loop_
_atom_type_symbol
_atom_type_description
_atom_type_scat_dispersion_real
_atom_type_scat_dispersion_imag
_atom_type_scat_source
C C 0.0033 0.0016
;
International Tables for Crystallography
(1992, Vol. C, Tables 4.2.6.8 and 6.1.1.4)
;
H H 0.0000 0.0000
;
International Tables for Crystallography
(1992, Vol. C, Table 6.1.1.4)
;
Au Au -2.0133 8.8022
;
International Tables for Crystallography
(1992, Vol. C, Tables 4.2.6.8 and 6.1.1.4)
;
N N 0.0061 0.0033
;
International Tables for Crystallography
(1992, Vol. C, Tables 4.2.6.8 and 6.1.1.4)
;
O O 0.0106 0.0060
;
International Tables for Crystallography
(1992, Vol. C, Tables 4.2.6.8 and 6.1.1.4)
;

loop_
_geom_angle_atom_site_label_1
_geom_angle_atom_site_label_2
_geom_angle_atom_site_label_3
_geom_angle
_geom_angle_publ_flag
O31 Au1 C1 177.7(7) yes
Au1 O31 O32 102.9(9) yes
O31 O32 C33 108.3(17) yes
C1 N2 C3 111.6(14) yes
C1 N2 C6 125.4(14) yes
C3 N2 C6 121.3(13) yes
C1 N5 C4 111.7(17) yes
C1 N5 C18 127.5(15) yes
C4 N5 C18 120.8(13) yes
Au1 C1 N2 128.6(12) yes
Au1 C1 N5 120.0(15) yes
N2 C1 N5 111.3(16) yes
N2 C3 C4 102.0(14) yes
N5 C4 C3 102.6(13) yes
N2 C6 C7 117.6(17) yes
N2 C6 C11 119.9(18) yes
C7 C6 C11 122.5(16) yes
C6 C7 C8 116.3(19) yes
C6 C7 C12 121.3(16) yes
C8 C7 C12 122(2) yes
C7 C8 C9 123(3) yes
C8 C9 C10 118.4(18) yes
C9 C10 C11 122(2) yes
C6 C11 C10 118(2) yes
C6 C11 C15 120.8(16) yes
C10 C11 C15 120.8(19) yes
C7 C12 C13 110(2) yes
C7 C12 C14 113.9(18) yes
C13 C12 C14 108(2) yes
C11 C15 C16 112.3(15) yes
C11 C15 C17 110.6(18) yes
C16 C15 C17 107.1(19) yes
N5 C18 C19 118.1(16) yes
N5 C18 C23 118(2) yes
C19 C18 C23 123.9(19) yes
C18 C19 C20 117.7(19) yes
C18 C19 C24 124(2) yes
C20 C19 C24 119(3) yes
C19 C20 C21 120(3) yes
C20 C21 C22 122(3) yes
C21 C22 C23 119.3(19) yes
C18 C23 C22 117(3) yes
C18 C23 C27 125.1(19) yes
C22 C23 C27 117.9(18) yes
C19 C24 C25 113.9(19) yes
C19 C24 C26 113.7(19) yes
C25 C24 C26 109(3) yes
C23 C27 C28 115.3(18) yes
C23 C27 C29 111(2) yes
C28 C27 C29 110.0(18) yes
O32 C33 C34 110(2) yes
O32 C33 C35 99(3) yes
O32 C33 C36 114(3) yes
C34 C33 C35 107.9(19) yes
C34 C33 C36 113(3) yes
C35 C33 C36 112(2) yes
N2 C3 H3A 111.379 no
N2 C3 H3B 111.388 no
C4 C3 H3A 111.370 no
C4 C3 H3B 111.373 no
H3A C3 H3B 109.236 no
N5 C4 H4A 111.267 no
N5 C4 H4B 111.253 no
C3 C4 H4A 111.258 no
C3 C4 H4B 111.256 no
H4A C4 H4B 109.149 no
C7 C8 H8 118.735 no
C9 C8 H8 118.753 no
C8 C9 H9 120.792 no
C10 C9 H9 120.785 no
C9 C10 H10 119.094 no
C11 C10 H10 119.103 no
C7 C12 H12 108.097 no
C13 C12 H12 108.094 no
C14 C12 H12 108.095 no
C12 C13 H13A 109.461 no
C12 C13 H13B 109.480 no
C12 C13 H13C 109.462 no
H13A C13 H13B 109.487 no
H13A C13 H13C 109.460 no
H13B C13 H13C 109.478 no
C12 C14 H14A 109.465 no
C12 C14 H14B 109.470 no
C12 C14 H14C 109.475 no
H14A C14 H14B 109.470 no
H14A C14 H14C 109.473 no
H14B C14 H14C 109.475 no
C11 C15 H15 108.900 no
C16 C15 H15 108.915 no
C17 C15 H15 108.898 no
C15 C16 H16A 109.479 no
C15 C16 H16B 109.469 no
C15 C16 H16C 109.464 no
H16A C16 H16B 109.480 no
H16A C16 H16C 109.471 no
H16B C16 H16C 109.465 no
C15 C17 H17A 109.480 no
C15 C17 H17B 109.468 no
C15 C17 H17C 109.459 no
H17A C17 H17B 109.481 no
H17A C17 H17C 109.470 no
H17B C17 H17C 109.470 no
C19 C20 H20 120.090 no
C21 C20 H20 120.104 no
C20 C21 H21 118.881 no
C22 C21 H21 118.902 no
C21 C22 H22 120.341 no
C23 C22 H22 120.339 no
C19 C24 H24 106.616 no
C25 C24 H24 106.610 no
C26 C24 H24 106.618 no
C24 C25 H25A 109.477 no
C24 C25 H25B 109.470 no
C24 C25 H25C 109.473 no
H25A C25 H25B 109.455 no
H25A C25 H25C 109.479 no
H25B C25 H25C 109.473 no
C24 C26 H26A 109.476 no
C24 C26 H26B 109.470 no
C24 C26 H26C 109.470 no
H26A C26 H26B 109.460 no
H26A C26 H26C 109.484 no
H26B C26 H26C 109.467 no
C23 C27 H27 106.851 no
C28 C27 H27 106.825 no
C29 C27 H27 106.834 no
C27 C28 H28A 109.484 no
C27 C28 H28B 109.474 no
C27 C28 H28C 109.473 no
H28A C28 H28B 109.471 no
H28A C28 H28C 109.476 no
H28B C28 H28C 109.449 no
C27 C29 H29A 109.471 no
C27 C29 H29B 109.471 no
C27 C29 H29C 109.455 no
H29A C29 H29B 109.480 no
H29A C29 H29C 109.467 no
H29B C29 H29C 109.483 no
C33 C34 H34A 109.463 no
C33 C34 H34B 109.477 no
C33 C34 H34C 109.465 no
H34A C34 H34B 109.477 no
H34A C34 H34C 109.466 no
H34B C34 H34C 109.479 no
C33 C35 H35A 109.465 no
C33 C35 H35B 109.467 no
C33 C35 H35C 109.473 no
H35A C35 H35B 109.467 no
H35A C35 H35C 109.480 no
H35B C35 H35C 109.476 no
C33 C36 H36A 109.461 no
C33 C36 H36B 109.475 no
C33 C36 H36C 109.471 no
H36A C36 H36B 109.484 no
H36A C36 H36C 109.457 no
H36B C36 H36C 109.479 no

loop_
_geom_bond_atom_site_label_1
_geom_bond_atom_site_label_2
_geom_bond_distance
_geom_bond_publ_flag
Au1 O31 2.001(12) yes
Au1 C1 2.000(18) yes
O31 O32 1.51(2) yes
O32 C33 1.44(4) yes
N2 C1 1.31(3) yes
N2 C3 1.464(18) yes
N2 C6 1.46(2) yes
N5 C1 1.31(2) yes
N5 C4 1.45(3) yes
N5 C18 1.45(3) yes
C3 C4 1.54(3) yes
C6 C7 1.41(3) yes
C6 C11 1.40(3) yes
C7 C8 1.39(3) yes
C7 C12 1.48(3) yes
C8 C9 1.41(4) yes
C9 C10 1.38(4) yes
C10 C11 1.38(3) yes
C11 C15 1.53(4) yes
C12 C13 1.54(3) yes
C12 C14 1.56(5) yes
C15 C16 1.52(4) yes
C15 C17 1.56(3) yes
C18 C19 1.38(4) yes
C18 C23 1.38(3) yes
C19 C20 1.39(4) yes
C19 C24 1.55(3) yes
C20 C21 1.37(4) yes
C21 C22 1.37(4) yes
C22 C23 1.42(3) yes
C23 C27 1.49(4) yes
C24 C25 1.46(5) yes
C24 C26 1.44(4) yes
C27 C28 1.52(4) yes
C27 C29 1.55(3) yes
C33 C34 1.52(4) yes
C33 C35 1.53(4) yes
C33 C36 1.38(4) yes
C3 H3A 0.990 no
C3 H3B 0.990 no
C4 H4A 0.990 no
C4 H4B 0.990 no
C8 H8 0.950 no
C9 H9 0.950 no
C10 H10 0.950 no
C12 H12 1.000 no
C13 H13A 0.980 no
C13 H13B 0.980 no
C13 H13C 0.980 no
C14 H14A 0.980 no
C14 H14B 0.980 no
C14 H14C 0.980 no
C15 H15 1.000 no
C16 H16A 0.980 no
C16 H16B 0.980 no
C16 H16C 0.980 no
C17 H17A 0.980 no
C17 H17B 0.980 no
C17 H17C 0.980 no
C20 H20 0.950 no
C21 H21 0.950 no
C22 H22 0.950 no
C24 H24 1.000 no
C25 H25A 0.980 no
C25 H25B 0.980 no
C25 H25C 0.980 no
C26 H26A 0.980 no
C26 H26B 0.980 no
C26 H26C 0.980 no
C27 H27 1.000 no
C28 H28A 0.980 no
C28 H28B 0.980 no
C28 H28C 0.980 no
C29 H29A 0.980 no
C29 H29B 0.980 no
C29 H29C 0.980 no
C34 H34A 0.980 no
C34 H34B 0.980 no
C34 H34C 0.980 no
C35 H35A 0.980 no
C35 H35B 0.980 no
C35 H35C 0.980 no
C36 H36A 0.980 no
C36 H36B 0.980 no
C36 H36C 0.980 no

loop_
_geom_contact_atom_site_label_1
_geom_contact_atom_site_label_2
_geom_contact_distance
_geom_contact_publ_flag
_geom_contact_site_symmetry_2
Au1 C6 3.435(18) no .
Au1 C18 3.251(16) no .
Au1 C34 3.60(4) no .
O31 C34 2.85(4) no .
O31 C36 2.86(4) no .
N2 C12 2.85(3) no .
N2 C13 3.58(4) no .
N2 C15 2.91(3) no .
N2 C18 3.58(3) no .
N5 C6 3.56(3) no .
N5 C24 2.93(4) no .
N5 C27 2.92(3) no .
C1 C7 3.41(3) no .
C1 C11 3.24(3) no .
C1 C15 3.33(3) no .
C1 C19 3.32(4) no .
C1 C23 3.31(3) no .
C1 C24 3.52(4) no .
C1 C27 3.51(3) no .
C3 C7 3.38(3) no .
C3 C11 3.37(3) no .
C3 C12 3.56(3) no .
C3 C15 3.51(3) no .
C4 C19 3.36(4) no .
C4 C23 3.32(3) no .
C4 C27 3.57(3) no .
C6 C9 2.77(3) no .
C6 C13 3.37(4) no .
C7 C10 2.81(3) no .
C8 C11 2.78(4) no .
C8 C13 3.27(4) no .
C8 C14 3.00(4) no .
C10 C16 3.13(4) no .
C10 C17 3.07(3) no .
C18 C21 2.71(4) no .
C18 C25 3.55(5) no .
C18 C29 3.52(3) no .
C19 C22 2.79(3) no .
C20 C23 2.80(4) no .
C20 C25 3.16(4) no .
C20 C26 3.04(4) no .
C22 C28 3.06(5) no .
C22 C29 3.12(4) no .
O31 C3 3.58(2) no 18_546
O31 C4 3.09(2) no 18_546
O31 C10 3.36(3) no 4_667
O32 C3 3.13(3) no 18_546
O32 C4 3.26(3) no 18_546
C3 O31 3.58(2) no 17_556
C3 O32 3.13(3) no 17_556
C4 O31 3.09(2) no 17_556
C4 O32 3.26(3) no 17_556
C10 O31 3.36(3) no 4_667
Au1 H13A 3.0801 no .
Au1 H16B 3.2385 no .
Au1 H25C 3.1546 no .
Au1 H29B 2.9905 no .
Au1 H34A 3.2519 no .
Au1 H34C 3.3354 no .
O31 H34A 2.5437 no .
O31 H34C 3.1174 no .
O31 H36A 2.5071 no .
O31 H36B 3.2287 no .
O32 H29B 2.9438 no .
O32 H34A 2.6725 no .
O32 H34B 3.2559 no .
O32 H34C 2.5693 no .
O32 H35A 3.1379 no .
O32 H35B 2.4290 no .
O32 H35C 2.4308 no .
O32 H36A 2.5695 no .
O32 H36B 2.5681 no .
O32 H36C 3.2031 no .
N2 H4A 3.0585 no .
N2 H4B 2.9441 no .
N2 H12 2.3963 no .
N2 H13A 3.1880 no .
N2 H15 2.4031 no .
N2 H24 3.4933 no .
N2 H27 3.5156 no .
N5 H3A 3.0589 no .
N5 H3B 2.9455 no .
N5 H15 3.2173 no .
N5 H24 2.4199 no .
N5 H27 2.4158 no .
C1 H3A 3.0032 no .
C1 H3B 2.9080 no .
C1 H4A 2.9915 no .
C1 H4B 2.9105 no .
C1 H12 3.1561 no .
C1 H13A 3.1735 no .
C1 H15 2.6581 no .
C1 H24 2.8756 no .
C1 H25C 3.5705 no .
C1 H27 2.8714 no .
C1 H29B 3.5362 no .
C3 H12 2.8253 no .
C3 H15 2.8494 no .
C3 H24 3.5336 no .
C4 H15 3.4709 no .
C4 H24 2.9507 no .
C4 H27 2.9031 no .
C6 H3A 2.8592 no .
C6 H3B 2.7839 no .
C6 H8 3.2395 no .
C6 H10 3.2414 no .
C6 H12 2.5762 no .
C6 H13A 3.1668 no .
C6 H15 2.5844 no .
C6 H16B 3.5555 no .
C6 H17A 3.5343 no .
C7 H3A 3.3034 no .
C7 H9 3.3026 no .
C7 H13A 2.6663 no .
C7 H13B 2.6866 no .
C7 H13C 3.3193 no .
C7 H14A 2.7708 no .
C7 H14B 2.7582 no .
C7 H14C 3.3771 no .
C8 H10 3.2498 no .
C8 H12 3.2862 no .
C8 H13A 3.5837 no .
C8 H13B 3.0469 no .
C8 H14A 2.7675 no .
C8 H14B 3.1431 no .
C10 H8 3.2441 no .
C10 H15 3.3334 no .
C10 H16A 2.8603 no .
C10 H16B 3.3883 no .
C10 H17A 3.3045 no .
C10 H17B 2.7970 no .
C11 H3B 3.2178 no .
C11 H9 3.2656 no .
C11 H16A 2.7316 no .
C11 H16B 2.7244 no .
C11 H16C 3.3727 no .
C11 H17A 2.7261 no .
C11 H17B 2.7360 no .
C11 H17C 3.3817 no .
C12 H3A 3.2011 no .
C12 H8 2.6736 no .
C13 H8 3.2875 no .
C13 H14A 2.7080 no .
C13 H14B 3.3597 no .
C13 H14C 2.6757 no .
C14 H8 2.7014 no .
C14 H13A 3.3646 no .
C14 H13B 2.7146 no .
C14 H13C 2.6562 no .
C15 H3B 3.0922 no .
C15 H10 2.6721 no .
C15 H24 3.4502 no .
C16 H10 2.9778 no .
C16 H17A 3.3253 no .
C16 H17B 2.6686 no .
C16 H17C 2.6378 no .
C16 H25B 3.3772 no .
C16 H25C 3.4531 no .
C17 H3B 3.4211 no .
C17 H10 2.8860 no .
C17 H16A 2.6529 no .
C17 H16B 3.3329 no .
C17 H16C 2.6344 no .
C18 H4A 2.7653 no .
C18 H4B 2.8305 no .
C18 H20 3.2381 no .
C18 H22 3.2478 no .
C18 H24 2.6108 no .
C18 H25C 3.4178 no .
C18 H26C 3.5504 no .
C18 H27 2.5802 no .
C18 H29B 3.3946 no .
C18 H34C 3.4314 no .
C19 H4A 3.2245 no .
C19 H21 3.2410 no .
C19 H25A 2.7544 no .
C19 H25B 3.3584 no .
C19 H25C 2.6765 no .
C19 H26A 3.3441 no .
C19 H26B 2.7379 no .
C19 H26C 2.6558 no .
C19 H34C 3.1590 no .
C20 H22 3.2548 no .
C20 H24 3.3111 no .
C20 H25A 2.9366 no .
C20 H25C 3.4074 no .
C20 H26B 2.7998 no .
C20 H26C 3.2153 no .
C20 H34C 2.9987 no .
C21 H34C 3.1369 no .
C22 H20 3.2535 no .
C22 H27 3.2943 no .
C22 H28A 3.3017 no .
C22 H28B 2.7986 no .
C22 H29A 2.8451 no .
C22 H29B 3.4344 no .
C22 H34C 3.4048 no .
C23 H4B 3.2231 no .
C23 H21 3.2656 no .
C23 H28A 2.7414 no .
C23 H28B 2.7656 no .
C23 H28C 3.3635 no .
C23 H29A 2.7013 no .
C23 H29B 2.6915 no .
C23 H29C 3.3370 no .
C23 H34C 3.5542 no .
C24 H4A 3.2616 no .
C24 H15 3.4341 no .
C24 H20 2.6602 no .
C25 H16B 3.5469 no .
C25 H16C 3.3513 no .
C25 H20 3.0599 no .
C25 H26A 2.5333 no .
C25 H26B 2.5716 no .
C25 H26C 3.2156 no .
C25 H34A 3.2959 no .
C25 H34C 3.5868 no .
C26 H20 2.8514 no .
C26 H25A 2.5769 no .
C26 H25B 2.5369 no .
C26 H25C 3.2121 no .
C27 H4B 3.1739 no .
C27 H22 2.6446 no .
C28 H22 2.8549 no .
C28 H29A 2.7611 no .
C28 H29B 3.3513 no .
C28 H29C 2.6461 no .
C29 H22 3.0438 no .
C29 H28A 3.3600 no .
C29 H28B 2.7260 no .
C29 H28C 2.6641 no .
C29 H35C 3.5786 no .
C34 H25C 3.2185 no .
C34 H35A 2.6935 no .
C34 H35B 3.3161 no .
C34 H35C 2.6034 no .
C34 H36A 2.6619 no .
C34 H36B 3.2705 no .
C34 H36C 2.5742 no .
C35 H34A 3.3190 no .
C35 H34B 2.6907 no .
C35 H34C 2.5988 no .
C35 H36A 3.2724 no .
C35 H36B 2.5470 no .
C35 H36C 2.6767 no .
C36 H34A 2.6545 no .
C36 H34B 2.6429 no .
C36 H34C 3.2461 no .
C36 H35A 2.6434 no .
C36 H35B 2.6470 no .
C36 H35C 3.2472 no .
H3A H4A 2.7338 no .
H3A H4B 2.2610 no .
H3A H12 2.3900 no .
H3B H4A 2.2612 no .
H3B H4B 2.8111 no .
H3B H15 2.4834 no .
H3B H17A 2.8729 no .
H3B H24 3.4362 no .
H4A H15 3.5549 no .
H4A H24 2.6366 no .
H4A H26C 3.0840 no .
H4B H27 2.5002 no .
H4B H28A 3.1231 no .
H8 H9 2.3496 no .
H8 H12 3.5744 no .
H8 H13B 2.8781 no .
H8 H14A 2.1885 no .
H8 H14B 2.9322 no .
H9 H10 2.3273 no .
H10 H16A 2.4553 no .
H10 H16B 3.4157 no .
H10 H17A 3.2878 no .
H10 H17B 2.3429 no .
H12 H13A 2.3634 no .
H12 H13B 2.8699 no .
H12 H13C 2.3699 no .
H12 H14A 2.8904 no .
H12 H14B 2.3975 no .
H12 H14C 2.3861 no .
H12 H27 3.5547 no .
H13A H14C 3.5640 no .
H13A H29B 3.2952 no .
H13B H14A 2.5464 no .
H13B H14C 2.9847 no .
H13C H14A 2.9472 no .
H13C H14B 3.5506 no .
H13C H14C 2.4492 no .
H15 H16A 2.8631 no .
H15 H16B 2.3680 no .
H15 H16C 2.3547 no .
H15 H17A 2.3981 no .
H15 H17B 2.8920 no .
H15 H17C 2.3942 no .
H15 H24 2.5244 no .
H15 H25B 3.4277 no .
H15 H25C 3.4424 no .
H16A H17A 3.5553 no .
H16A H17B 2.4754 no .
H16A H17C 2.9160 no .
H16B H17B 3.5713 no .
H16B H17C 3.5390 no .
H16B H25B 3.3038 no .
H16B H25C 2.9461 no .
H16C H17A 3.5264 no .
H16C H17B 2.9346 no .
H16C H17C 2.4224 no .
H16C H24 3.5409 no .
H16C H25B 2.7020 no .
H16C H25C 3.1824 no .
H20 H21 2.3073 no .
H20 H24 3.5947 no .
H20 H25A 2.5849 no .
H20 H25C 3.4931 no .
H20 H26B 2.3287 no .
H20 H26C 3.1839 no .
H20 H34C 3.3541 no .
H21 H22 2.3110 no .
H21 H34C 3.5766 no .
H22 H27 3.5877 no .
H22 H28A 3.2458 no .
H22 H28B 2.3172 no .
H22 H29A 2.5400 no .
H22 H29B 3.5539 no .
H22 H35C 3.5888 no .
H24 H25A 2.7994 no .
H24 H25B 2.2611 no .
H24 H25C 2.2921 no .
H24 H26A 2.2444 no .
H24 H26B 2.7866 no .
H24 H26C 2.2773 no .
H25A H26A 2.8498 no .
H25A H26B 2.3991 no .
H25A H26C 3.4786 no .
H25A H34A 3.1860 no .
H25A H34C 3.4163 no .
H25B H26A 2.3145 no .
H25B H26B 2.8470 no .
H25B H26C 3.4299 no .
H25C H26A 3.4234 no .
H25C H26B 3.4720 no .
H25C H34A 2.5547 no .
H25C H34C 3.0421 no .
H27 H28A 2.3344 no .
H27 H28B 2.8449 no .
H27 H28C 2.3307 no .
H27 H29A 2.8676 no .
H27 H29B 2.3418 no .
H27 H29C 2.3801 no .
H28A H29C 3.5401 no .
H28B H29A 2.6151 no .
H28B H29C 2.9425 no .
H28C H29A 3.0229 no .
H28C H29B 3.5311 no .
H28C H29C 2.4248 no .
H29A H35C 2.9878 no .
H29B H35C 3.2761 no .
H34A H35C 3.4898 no .
H34A H36A 2.5189 no .
H34A H36B 3.5651 no .
H34A H36C 2.8806 no .
H34B H35A 2.5503 no .
H34B H35B 3.5967 no .
H34B H35C 2.9278 no .
H34B H36A 2.9935 no .
H34B H36B 3.5137 no .
H34B H36C 2.4116 no .
H34C H35A 2.9261 no .
H34C H35B 3.4838 no .
H34C H35C 2.3549 no .
H34C H36A 3.5292 no .
H34C H36C 3.4603 no .
H35A H36A 3.5661 no .
H35A H36B 2.8286 no .
H35A H36C 2.5261 no .
H35B H36A 3.5064 no .
H35B H36B 2.3908 no .
H35B H36C 3.0265 no .
H35C H36B 3.4438 no .
H35C H36C 3.5356 no .
Au1 H4B 3.5188 no 18_546
Au1 H10 3.4570 no 4_667
Au1 H16A 3.0638 no 4_667
O31 H3B 3.3884 no 18_546
O31 H4A 2.4736 no 18_546
O31 H4B 3.0604 no 18_546
O31 H10 2.4100 no 4_667
O31 H16A 2.7351 no 4_667
O31 H17B 2.7772 no 4_667
O32 H3A 3.2610 no 18_546
O32 H3B 2.5635 no 18_546
O32 H4A 2.7077 no 18_546
O32 H4B 3.5636 no 18_546
C3 H13A 3.4409 no 17_556
C3 H29B 3.1556 no 17_556
C4 H13A 3.4809 no 17_556
C8 H28A 3.2816 no 18_546
C8 H28C 3.3088 no 18_546
C9 H16B 3.4563 no 4_667
C9 H25C 3.5613 no 4_667
C9 H28A 3.5528 no 18_546
C9 H34A 3.3657 no 4_667
C10 H16B 3.0578 no 4_667
C10 H34A 3.3840 no 4_667
C10 H36A 3.3223 no 4_667
C11 H16B 3.4417 no 4_667
C12 H13C 3.2452 no 17_556
C13 H3A 3.2580 no 18_546
C13 H4B 3.2755 no 18_546
C13 H12 3.1515 no 18_546
C14 H13C 3.1507 no 17_556
C16 H16B 3.2553 no 4_667
C16 H28A 3.3879 no 9_565
C17 H4A 3.4466 no 9_565
C17 H26C 2.8331 no 9_565
C17 H35B 3.2982 no 17_556
C18 H17C 3.2175 no 14_654
C19 H17C 3.0353 no 14_654
C20 H17C 3.0985 no 14_654
C20 H35A 3.5096 no 12_556
C20 H35B 3.4445 no 12_556
C20 H36B 3.5424 no 12_556
C21 H17C 3.3526 no 14_654
C21 H26A 3.4427 no 14_654
C21 H36B 3.1629 no 12_556
C22 H17C 3.5818 no 14_654
C22 H26A 3.3074 no 14_654
C23 H17C 3.5374 no 14_654
C25 H9 3.4623 no 4_667
C25 H28B 3.5324 no 9_565
C26 H17A 3.5328 no 14_654
C26 H17B 3.5187 no 14_654
C26 H17C 3.4884 no 14_654
C27 H13B 3.4749 no 17_556
C28 H8 3.3276 no 17_556
C28 H13B 3.2428 no 17_556
C28 H16C 3.4045 no 14_654
C28 H25B 3.2197 no 14_654
C29 H3A 3.0671 no 18_546
C34 H10 3.5903 no 4_667
C35 H17A 3.4761 no 18_546
C35 H20 3.2521 no 11_456
C35 H26B 3.3345 no 11_456
C36 H10 3.5321 no 4_667
C36 H21 3.1668 no 11_456
H3A O32 3.2610 no 17_556
H3A C13 3.2580 no 17_556
H3A C29 3.0671 no 17_556
H3A H13A 2.6662 no 17_556
H3A H13B 3.4432 no 17_556
H3A H13C 3.1764 no 17_556
H3A H29A 3.5514 no 17_556
H3A H29B 2.4584 no 17_556
H3A H29C 2.8409 no 17_556
H3B O31 3.3884 no 17_556
H3B O32 2.5635 no 17_556
H3B H29B 3.0013 no 17_556
H3B H35B 3.0705 no 17_556
H4A O31 2.4736 no 17_556
H4A O32 2.7077 no 17_556
H4A C17 3.4466 no 14_654
H4A H16A 3.4615 no 14_654
H4A H17B 2.7818 no 14_654
H4A H17C 3.2266 no 14_654
H4A H36B 3.5041 no 17_556
H4B Au1 3.5188 no 17_556
H4B O31 3.0604 no 17_556
H4B O32 3.5636 no 17_556
H4B C13 3.2755 no 17_556
H4B H13A 2.7389 no 17_556
H4B H13B 2.9528 no 17_556
H4B H16A 3.2344 no 14_654
H4B H16C 3.3632 no 14_654
H8 C28 3.3276 no 18_546
H8 H28A 3.1042 no 18_546
H8 H28C 2.6970 no 18_546
H9 C25 3.4623 no 4_667
H9 H25A 3.4105 no 4_667
H9 H25B 3.4555 no 4_667
H9 H25C 2.9700 no 4_667
H9 H28A 3.5481 no 18_546
H9 H34A 2.7358 no 4_667
H10 Au1 3.4570 no 4_667
H10 O31 2.4100 no 4_667
H10 C34 3.5903 no 4_667
H10 C36 3.5321 no 4_667
H10 H16B 3.0559 no 4_667
H10 H25C 3.5592 no 4_667
H10 H34A 2.7472 no 4_667
H10 H36A 2.6570 no 4_667
H12 C13 3.1515 no 17_556
H12 H13A 3.2838 no 17_556
H12 H13B 3.1534 no 17_556
H12 H13C 2.5400 no 17_556
H13A C3 3.4409 no 18_546
H13A C4 3.4809 no 18_546
H13A H3A 2.6662 no 18_546
H13A H4B 2.7389 no 18_546
H13A H12 3.2838 no 18_546
H13B C27 3.4749 no 18_546
H13B C28 3.2428 no 18_546
H13B H3A 3.4432 no 18_546
H13B H4B 2.9528 no 18_546
H13B H12 3.1534 no 18_546
H13B H27 2.7699 no 18_546
H13B H28A 3.0601 no 18_546
H13B H28C 2.8263 no 18_546
H13C C12 3.2452 no 18_546
H13C C14 3.1507 no 18_546
H13C H3A 3.1764 no 18_546
H13C H12 2.5400 no 18_546
H13C H13C 3.5827 no 17_556
H13C H13C 3.5827 no 18_546
H13C H14B 3.1446 no 18_546
H13C H14C 2.6754 no 18_546
H14A H14B 3.4005 no 2_655
H14A H14C 3.4990 no 2_655
H14A H28C 3.4617 no 18_546
H14B H13C 3.1446 no 17_556
H14B H14A 3.4005 no 3_665
H14B H29C 2.8500 no 17_556
H14C H13C 2.6754 no 17_556
H14C H14A 3.4990 no 3_665
H14C H14C 3.3812 no 2_655
H14C H14C 3.3812 no 3_665
H14C H14C 3.5027 no 17_556
H14C H14C 3.5027 no 18_546
H16A Au1 3.0638 no 4_667
H16A O31 2.7351 no 4_667
H16A H4A 3.4615 no 9_565
H16A H4B 3.2344 no 9_565
H16A H16B 2.8477 no 4_667
H16B C9 3.4563 no 4_667
H16B C10 3.0578 no 4_667
H16B C11 3.4417 no 4_667
H16B C16 3.2553 no 4_667
H16B H10 3.0559 no 4_667
H16B H16A 2.8477 no 4_667
H16B H16B 2.8393 no 4_667
H16C C28 3.4045 no 9_565
H16C H4B 3.3632 no 9_565
H16C H28A 2.5035 no 9_565
H17A C26 3.5328 no 9_565
H17A C35 3.4761 no 17_556
H17A H26B 3.5287 no 9_565
H17A H26C 2.7102 no 9_565
H17A H35B 2.5592 no 17_556
H17B O31 2.7772 no 4_667
H17B C26 3.5187 no 9_565
H17B H4A 2.7818 no 9_565
H17B H26C 2.5581 no 9_565
H17B H36A 2.8122 no 4_667
H17C C18 3.2175 no 9_565
H17C C19 3.0353 no 9_565
H17C C20 3.0985 no 9_565
H17C C21 3.3526 no 9_565
H17C C22 3.5818 no 9_565
H17C C23 3.5374 no 9_565
H17C C26 3.4884 no 9_565
H17C H4A 3.2266 no 9_565
H17C H20 3.5005 no 9_565
H17C H26C 2.7492 no 9_565
H17C H35B 3.1893 no 17_556
H20 C35 3.2521 no 12_556
H20 H17C 3.5005 no 14_654
H20 H35A 2.6895 no 12_556
H20 H35B 2.9639 no 12_556
H20 H36B 3.2748 no 12_556
H20 H36C 3.3113 no 12_556
H21 C36 3.1668 no 12_556
H21 H26A 3.0536 no 14_654
H21 H36B 2.5081 no 12_556
H21 H36C 2.9664 no 12_556
H22 H25B 3.3760 no 14_654
H22 H26A 2.8200 no 14_654
H25A H9 3.4105 no 4_667
H25A H28B 3.5484 no 9_565
H25B C28 3.2197 no 9_565
H25B H9 3.4555 no 4_667
H25B H22 3.3760 no 9_565
H25B H28A 2.8523 no 9_565
H25B H28B 2.6945 no 9_565
H25C C9 3.5613 no 4_667
H25C H9 2.9700 no 4_667
H25C H10 3.5592 no 4_667
H26A C21 3.4427 no 9_565
H26A C22 3.3074 no 9_565
H26A H21 3.0536 no 9_565
H26A H22 2.8200 no 9_565
H26A H36B 3.2941 no 17_556
H26B C35 3.3345 no 12_556
H26B H17A 3.5287 no 14_654
H26B H35A 2.8480 no 12_556
H26B H35B 3.0662 no 12_556
H26B H35C 3.5996 no 12_556
H26C C17 2.8331 no 14_654
H26C H17A 2.7102 no 14_654
H26C H17B 2.5581 no 14_654
H26C H17C 2.7492 no 14_654
H26C H35B 3.5128 no 12_556
H26C H36A 3.4216 no 17_556
H26C H36B 3.2192 no 17_556
H27 H13B 2.7699 no 17_556
H28A C8 3.2816 no 17_556
H28A C9 3.5528 no 17_556
H28A C16 3.3879 no 14_654
H28A H8 3.1042 no 17_556
H28A H9 3.5481 no 17_556
H28A H13B 3.0601 no 17_556
H28A H16C 2.5035 no 14_654
H28A H25B 2.8523 no 14_654
H28B C25 3.5324 no 14_654
H28B H25A 3.5484 no 14_654
H28B H25B 2.6945 no 14_654
H28C C8 3.3088 no 17_556
H28C H8 2.6970 no 17_556
H28C H13B 2.8263 no 17_556
H28C H14A 3.4617 no 17_556
H29A H3A 3.5514 no 18_546
H29B C3 3.1556 no 18_546
H29B H3A 2.4584 no 18_546
H29B H3B 3.0013 no 18_546
H29C H3A 2.8409 no 18_546
H29C H14B 2.8500 no 18_546
H34A C9 3.3657 no 4_667
H34A C10 3.3840 no 4_667
H34A H9 2.7358 no 4_667
H34A H10 2.7472 no 4_667
H35A C20 3.5096 no 11_456
H35A H20 2.6895 no 11_456
H35A H26B 2.8480 no 11_456
H35B C17 3.2982 no 18_546
H35B C20 3.4445 no 11_456
H35B H3B 3.0705 no 18_546
H35B H17A 2.5592 no 18_546
H35B H17C 3.1893 no 18_546
H35B H20 2.9639 no 11_456
H35B H26B 3.0662 no 11_456
H35B H26C 3.5128 no 11_456
H35C H26B 3.5996 no 11_456
H36A C10 3.3223 no 4_667
H36A H10 2.6570 no 4_667
H36A H17B 2.8122 no 4_667
H36A H26C 3.4216 no 18_546
H36B C20 3.5424 no 11_456
H36B C21 3.1629 no 11_456
H36B H4A 3.5041 no 18_546
H36B H20 3.2748 no 11_456
H36B H21 2.5081 no 11_456
H36B H26A 3.2941 no 18_546
H36B H26C 3.2192 no 18_546
H36C H20 3.3113 no 11_456
H36C H21 2.9664 no 11_456

loop_
_geom_torsion_atom_site_label_1
_geom_torsion_atom_site_label_2
_geom_torsion_atom_site_label_3
_geom_torsion_atom_site_label_4
_geom_torsion
_geom_torsion_publ_flag
Au1 O31 O32 C33 -118.5(9) no
O31 O32 C33 C34 63.1(16) no
O31 O32 C33 C35 175.8(9) no
O31 O32 C33 C36 -64.9(16) no
C1 N2 C3 C4 -8(2) no
C3 N2 C1 Au1 -176.5(16) no
C3 N2 C1 N5 4(3) no
C1 N2 C6 C7 105(3) no
C1 N2 C6 C11 -77(2) no
C6 N2 C1 Au1 -12(3) no
C6 N2 C1 N5 169.3(16) no
C3 N2 C6 C7 -91.8(19) no
C3 N2 C6 C11 87(3) no
C6 N2 C3 C4 -173.9(16) no
C1 N5 C4 C3 -7(2) no
C4 N5 C1 Au1 -177.2(15) no
C4 N5 C1 N2 2(3) no
C1 N5 C18 C19 90(3) no
C1 N5 C18 C23 -90(3) no
C18 N5 C1 Au1 1(3) no
C18 N5 C1 N2 -179.8(17) no
C4 N5 C18 C19 -92(2) no
C4 N5 C18 C23 88.3(19) no
C18 N5 C4 C3 174.8(16) no
N2 C3 C4 N5 9(2) no
N2 C6 C7 C8 179.6(12) no
N2 C6 C7 C12 -3(3) no
N2 C6 C11 C10 -178.0(13) no
N2 C6 C11 C15 -1(3) no
C7 C6 C11 C10 1(3) no
C7 C6 C11 C15 177.2(14) no
C11 C6 C7 C8 1(3) no
C11 C6 C7 C12 178.8(14) no
C6 C7 C8 C9 0(3) no
C6 C7 C12 C13 -94.6(17) no
C6 C7 C12 C14 143.6(15) no
C8 C7 C12 C13 83(3) no
C8 C7 C12 C14 -39(3) no
C12 C7 C8 C9 -177.8(16) no
C7 C8 C9 C10 -3(3) no
C8 C9 C10 C11 4(3) no
C9 C10 C11 C6 -3(3) no
C9 C10 C11 C15 -179.9(16) no
C6 C11 C15 C16 121.1(17) no
C6 C11 C15 C17 -119.3(17) no
C10 C11 C15 C16 -62(2) no
C10 C11 C15 C17 57(3) no
N5 C18 C19 C20 177.7(12) no
N5 C18 C19 C24 -2(3) no
N5 C18 C23 C22 -177.6(12) no
N5 C18 C23 C27 3(3) no
C19 C18 C23 C22 3(3) no
C19 C18 C23 C27 -175.9(14) no
C23 C18 C19 C20 -3(3) no
C23 C18 C19 C24 177.2(14) no
C18 C19 C20 C21 1(3) no
C18 C19 C24 C25 -111(3) no
C18 C19 C24 C26 124(2) no
C20 C19 C24 C25 70(3) no
C20 C19 C24 C26 -56(3) no
C24 C19 C20 C21 -179.6(15) no
C19 C20 C21 C22 2(3) no
C20 C21 C22 C23 -1(3) no
C21 C22 C23 C18 -1(3) no
C21 C22 C23 C27 178.2(15) no
C18 C23 C27 C28 -125.9(18) no
C18 C23 C27 C29 108.6(19) no
C22 C23 C27 C28 55(3) no
C22 C23 C27 C29 -70(2) no
